data_4084955
loop_
_publ_author_name
'Su, Ching-Kai'
'Chuang, Hui-Ju'
'Li, Chen-Yu'
'Yu, Chun-Yue'
'Ko, Bao-Tsan'
'Chen, Jhy-Der'
'Chen, Ming-Jen'

_publ_section_title
;
 Oxo-Bridged Bimetallic Group 4 Complexes Bearing Amine-Bis(benzotriazole
 phenolate) Derivatives as Bifunctional Catalysts for Ring-Opening
 Polymerization of Lactide and Copolymerization of Carbon Dioxide with
 Cyclohexene Oxide
;
_journal_issue 24
_journal_name_full Organometallics
_journal_page_first 7091
_journal_paper_doi 10.1021/om500784a
_journal_volume 33
_journal_year 2014
_chemical_formula_moiety '2(C38 H46 N8 O4 Ti), C H2 Cl2'
_chemical_formula_sum 'C38.5 H47 Cl N8 O4 Ti'
_chemical_formula_weight 769.19
_chemical_name_systematic
; 
 ? 
;
_space_group_IT_number 14
_symmetry_cell_setting monoclinic
_symmetry_space_group_name_Hall '-P 2ybc'
_symmetry_space_group_name_H-M 'P 1 21/c 1'
_atom_sites_solution_hydrogens geom
_atom_sites_solution_primary direct
_atom_sites_solution_secondary difmap
_audit_creation_method SHELXL-97
_cell_angle_alpha 90.00
_cell_angle_beta 98.143(2)
_cell_angle_gamma 90.00
_cell_formula_units_Z 8
_cell_length_a 13.5207(5)
_cell_length_b 21.9509(8)
_cell_length_c 26.8369(10)
_cell_measurement_reflns_used 9771
_cell_measurement_temperature 100(2)
_cell_measurement_theta_max 28.29
_cell_measurement_theta_min 2.21
_cell_volume 7884.7(5)
_computing_cell_refinement 'Bruker APEX2 (Bruker, 2008)'
_computing_data_collection 'APEX2 (Bruker, 2008)'
_computing_data_reduction 'Bruker APEX2 (Bruker, 2008)'
_computing_molecular_graphics 'SHELXTL (Sheldrick, 2008)'
_computing_publication_material 'SHELXTL (Sheldrick, 2008)'
_computing_structure_refinement 'SHELXL-97 (Sheldrick, 2008)'
_computing_structure_solution 'SHELXS-97 (Sheldrick, 2008)'
_diffrn_ambient_temperature 100(2)
_diffrn_detector_area_resol_mean 8.3333
_diffrn_measured_fraction_theta_full 0.995
_diffrn_measured_fraction_theta_max 0.995
_diffrn_measurement_device_type 'Bruker APEX-II CCD'
_diffrn_measurement_method '\f and \w scans'
_diffrn_radiation_monochromator graphite
_diffrn_radiation_source 'fine-focus sealed tube'
_diffrn_radiation_type MoK\a
_diffrn_radiation_wavelength 0.71073
_diffrn_reflns_av_R_equivalents 0.0375
_diffrn_reflns_av_sigmaI/netI 0.0383
_diffrn_reflns_limit_h_max 18
_diffrn_reflns_limit_h_min -18
_diffrn_reflns_limit_k_max 29
_diffrn_reflns_limit_k_min -24
_diffrn_reflns_limit_l_max 32
_diffrn_reflns_limit_l_min -35
_diffrn_reflns_number 73116
_diffrn_reflns_theta_full 28.31
_diffrn_reflns_theta_max 28.31
_diffrn_reflns_theta_min 1.78
_exptl_absorpt_coefficient_mu 0.335
_exptl_absorpt_correction_T_max 0.9422
_exptl_absorpt_correction_T_min 0.8723
_exptl_absorpt_correction_type multi-scan
_exptl_absorpt_process_details 'SADABS V2008/1 (Bruker AXS, 2008)'
_exptl_crystal_colour yellow
_exptl_crystal_density_diffrn 1.296
_exptl_crystal_density_method 'not measured'
_exptl_crystal_description block
_exptl_crystal_F_000 3240
_exptl_crystal_size_max 0.42
_exptl_crystal_size_mid 0.36
_exptl_crystal_size_min 0.18
_refine_diff_density_max 1.261
_refine_diff_density_min -0.633
_refine_diff_density_rms 0.070
_refine_ls_extinction_method none
_refine_ls_goodness_of_fit_ref 1.008
_refine_ls_hydrogen_treatment constr
_refine_ls_matrix_type full
_refine_ls_number_parameters 962
_refine_ls_number_reflns 19518
_refine_ls_number_restraints 0
_refine_ls_restrained_S_all 1.008
_refine_ls_R_factor_all 0.0653
_refine_ls_R_factor_gt 0.0532
_refine_ls_shift/su_max 0.002
_refine_ls_shift/su_mean 0.000
_refine_ls_structure_factor_coef Fsqd
_refine_ls_weighting_details 'calc w=1/[\s^2^(Fo^2^)+(0.0470P)^2^+17.5307P] where P=(Fo^2^+2Fc^2^)/3'
_refine_ls_weighting_scheme calc
_refine_ls_wR_factor_gt 0.1393
_refine_ls_wR_factor_ref 0.1451
_reflns_number_gt 16085
_reflns_number_total 19518
_reflns_threshold_expression >2sigma(I)
_cod_data_source_file om500784a_si_002.cif
_cod_data_source_block kyle24_0m
_cod_depositor_comments
;
The following automatic conversions were performed:

'_symmetry_cell_setting' value 'Monoclinic' changed to 'monoclinic'
according to
/home/saulius/struct/COD-crude-data--automatic-downloads/rss-feeds/ACS/lib/dictionaries/cif_core.dic
dictionary named 'cif_core.dic' version 2.4.2 from 2011-04-26.

Automatic conversion script
Id: cif_fix_values 2935 2014-11-11 08:27:57Z andrius 

 Adding full bibliography for 4084955--4084959.cif.
;
_cod_original_sg_symbol_H-M 'P 21/c'
_cod_database_code 4084955

loop_
_symmetry_equiv_pos_as_xyz
'x, y, z'
'-x, y+1/2, -z+1/2'
'-x, -y, -z'
'x, -y-1/2, z-1/2'

loop_
_atom_site_label
_atom_site_type_symbol
_atom_site_fract_x
_atom_site_fract_y
_atom_site_fract_z
_atom_site_U_iso_or_equiv
_atom_site_adp_type
_atom_site_occupancy
_atom_site_symmetry_multiplicity
_atom_site_calc_flag
_atom_site_refinement_flags
Ti1 Ti 1.31213(3) 0.335245(18) 0.557802(14) 0.01369(8) Uani 1 1 d .
O1 O 1.40113(12) 0.34528(7) 0.61875(6) 0.0176(3) Uani 1 1 d .
O2 O 1.24054(12) 0.30857(7) 0.49550(6) 0.0165(3) Uani 1 1 d .
O3 O 1.30511(13) 0.41650(8) 0.54669(7) 0.0218(3) Uani 1 1 d .
O4 O 1.20659(12) 0.31616(8) 0.59165(6) 0.0180(3) Uani 1 1 d .
N1 N 1.47169(16) 0.44390(10) 0.70507(8) 0.0240(4) Uani 1 1 d .
N2 N 1.53658(14) 0.40903(9) 0.68490(7) 0.0193(4) Uani 1 1 d .
N3 N 1.60482(15) 0.43692(10) 0.66213(8) 0.0220(4) Uani 1 1 d .
N4 N 1.08332(15) 0.35177(9) 0.41654(7) 0.0206(4) Uani 1 1 d .
N5 N 1.14940(14) 0.31985(9) 0.39526(7) 0.0175(4) Uani 1 1 d .
N6 N 1.17291(15) 0.33970(10) 0.35167(7) 0.0217(4) Uani 1 1 d .
N7 N 1.36692(14) 0.23484(9) 0.56654(7) 0.0161(4) Uani 1 1 d .
N8 N 1.44808(14) 0.33187(9) 0.51375(7) 0.0188(4) Uani 1 1 d .
C1 C 1.46237(16) 0.31370(11) 0.65228(8) 0.0160(4) Uani 1 1 d .
C2 C 1.53277(17) 0.34385(11) 0.68698(9) 0.0185(4) Uani 1 1 d .
C3 C 1.60037(17) 0.31294(12) 0.72141(9) 0.0210(5) Uani 1 1 d .
H3B H 1.6474 0.3349 0.7442 0.025 Uiso 1 1 calc R
C4 C 1.59933(17) 0.24952(12) 0.72256(8) 0.0199(5) Uani 1 1 d .
C5 C 1.52790(17) 0.21909(11) 0.68897(8) 0.0181(4) Uani 1 1 d .
H5A H 1.5257 0.1758 0.6899 0.022 Uiso 1 1 calc R
C6 C 1.45979(17) 0.24997(11) 0.65420(8) 0.0168(4) Uani 1 1 d .
C7 C 1.38028(17) 0.21610(10) 0.62066(8) 0.0181(4) Uani 1 1 d .
H7A H 1.3964 0.1721 0.6227 0.022 Uiso 1 1 calc R
H7B H 1.3160 0.2218 0.6337 0.022 Uiso 1 1 calc R
C8 C 1.28626(18) 0.19370(10) 0.54177(8) 0.0188(4) Uani 1 1 d .
H8A H 1.2264 0.1996 0.5586 0.023 Uiso 1 1 calc R
H8B H 1.3086 0.1511 0.5480 0.023 Uiso 1 1 calc R
C9 C 1.25532(17) 0.20139(11) 0.48610(8) 0.0182(4) Uani 1 1 d .
C10 C 1.22659(16) 0.25912(11) 0.46683(8) 0.0164(4) Uani 1 1 d .
C11 C 1.18608(17) 0.26250(11) 0.41596(8) 0.0175(4) Uani 1 1 d .
C12 C 1.17822(19) 0.21215(12) 0.38475(9) 0.0234(5) Uani 1 1 d .
H12A H 1.1512 0.2165 0.3503 0.028 Uiso 1 1 calc R
C13 C 1.2095(2) 0.15516(12) 0.40335(9) 0.0261(5) Uani 1 1 d .
C14 C 1.24744(19) 0.15107(11) 0.45449(9) 0.0236(5) Uani 1 1 d .
H14A H 1.2686 0.1125 0.4681 0.028 Uiso 1 1 calc R
C15 C 1.50194(19) 0.50076(12) 0.69489(9) 0.0230(5) Uani 1 1 d .
C16 C 1.4646(2) 0.55844(13) 0.70688(11) 0.0322(6) Uani 1 1 d .
H16A H 1.4076 0.5621 0.7237 0.039 Uiso 1 1 calc R
C17 C 1.5143(2) 0.60853(13) 0.69315(12) 0.0336(6) Uani 1 1 d .
H17A H 1.4917 0.6478 0.7013 0.040 Uiso 1 1 calc R
C18 C 1.5987(2) 0.60398(13) 0.66714(11) 0.0298(6) Uani 1 1 d .
H18A H 1.6313 0.6401 0.6587 0.036 Uiso 1 1 calc R
C19 C 1.6337(2) 0.54884(12) 0.65403(10) 0.0269(5) Uani 1 1 d .
H19A H 1.6890 0.5458 0.6359 0.032 Uiso 1 1 calc R
C20 C 1.58442(18) 0.49647(11) 0.66843(9) 0.0213(5) Uani 1 1 d .
C21 C 1.67473(19) 0.21443(13) 0.75817(9) 0.0266(5) Uani 1 1 d .
H21A H 1.7417 0.2308 0.7567 0.040 Uiso 1 1 calc R
H21B H 1.6727 0.1714 0.7485 0.040 Uiso 1 1 calc R
H21C H 1.6588 0.2183 0.7925 0.040 Uiso 1 1 calc R
C22 C 1.2006(3) 0.09979(14) 0.36984(11) 0.0416(8) Uani 1 1 d .
H22A H 1.2414 0.0667 0.3865 0.062 Uiso 1 1 calc R
H22B H 1.2241 0.1098 0.3379 0.062 Uiso 1 1 calc R
H22C H 1.1306 0.0868 0.3633 0.062 Uiso 1 1 calc R
C23 C 1.06142(18) 0.39792(11) 0.38344(9) 0.0199(5) Uani 1 1 d .
C24 C 0.9930(2) 0.44637(13) 0.38395(11) 0.0309(6) Uani 1 1 d .
H24A H 0.9562 0.4521 0.4112 0.037 Uiso 1 1 calc R
C25 C 0.9821(2) 0.48481(13) 0.34340(11) 0.0316(6) Uani 1 1 d .
H25A H 0.9354 0.5173 0.3422 0.038 Uiso 1 1 calc R
C26 C 1.0387(2) 0.47740(12) 0.30295(10) 0.0275(5) Uani 1 1 d .
H26A H 1.0292 0.5053 0.2757 0.033 Uiso 1 1 calc R
C27 C 1.1061(2) 0.43149(12) 0.30220(9) 0.0260(5) Uani 1 1 d .
H27A H 1.1446 0.4272 0.2754 0.031 Uiso 1 1 calc R
C28 C 1.11626(17) 0.39040(11) 0.34324(8) 0.0183(4) Uani 1 1 d .
C29 C 1.46228(17) 0.22611(11) 0.54578(9) 0.0200(5) Uani 1 1 d .
H29A H 1.4675 0.1831 0.5353 0.024 Uiso 1 1 calc R
H29B H 1.5191 0.2348 0.5724 0.024 Uiso 1 1 calc R
C30 C 1.46851(17) 0.26750(11) 0.50106(9) 0.0200(5) Uani 1 1 d .
H30A H 1.5360 0.2645 0.4910 0.024 Uiso 1 1 calc R
H30B H 1.4193 0.2541 0.4723 0.024 Uiso 1 1 calc R
C31 C 1.42613(19) 0.36644(12) 0.46598(9) 0.0249(5) Uani 1 1 d .
H31A H 1.4827 0.3629 0.4470 0.037 Uiso 1 1 calc R
H31B H 1.4152 0.4094 0.4735 0.037 Uiso 1 1 calc R
H31C H 1.3660 0.3498 0.4459 0.037 Uiso 1 1 calc R
C32 C 1.53753(18) 0.35972(12) 0.54318(10) 0.0249(5) Uani 1 1 d .
H32A H 1.5903 0.3639 0.5218 0.037 Uiso 1 1 calc R
H32B H 1.5613 0.3337 0.5721 0.037 Uiso 1 1 calc R
H32C H 1.5203 0.4000 0.5551 0.037 Uiso 1 1 calc R
C33 C 1.3353(2) 0.46984(12) 0.57452(12) 0.0311(6) Uani 1 1 d .
H33A H 1.4004 0.4611 0.5960 0.037 Uiso 1 1 calc R
C34 C 1.2604(3) 0.48581(15) 0.60862(14) 0.0443(8) Uani 1 1 d .
H34A H 1.2557 0.4524 0.6324 0.066 Uiso 1 1 calc R
H34B H 1.1949 0.4924 0.5885 0.066 Uiso 1 1 calc R
H34C H 1.2815 0.5231 0.6272 0.066 Uiso 1 1 calc R
C35 C 1.3518(4) 0.52061(17) 0.5392(2) 0.0762(15) Uani 1 1 d .
H35A H 1.4043 0.5089 0.5194 0.114 Uiso 1 1 calc R
H35B H 1.3722 0.5574 0.5586 0.114 Uiso 1 1 calc R
H35C H 1.2897 0.5286 0.5166 0.114 Uiso 1 1 calc R
C36 C 1.10324(17) 0.31046(11) 0.57299(9) 0.0192(4) Uani 1 1 d .
H36A H 1.0965 0.2854 0.5416 0.023 Uiso 1 1 calc R
C37 C 1.0585(2) 0.37264(13) 0.55974(13) 0.0338(6) Uani 1 1 d .
H37A H 1.0961 0.3928 0.5358 0.051 Uiso 1 1 calc R
H37B H 1.0618 0.3974 0.5903 0.051 Uiso 1 1 calc R
H37C H 0.9886 0.3680 0.5446 0.051 Uiso 1 1 calc R
C38 C 1.0521(2) 0.27713(14) 0.61151(10) 0.0292(6) Uani 1 1 d .
H38A H 1.0819 0.2366 0.6174 0.044 Uiso 1 1 calc R
H38B H 0.9808 0.2730 0.5990 0.044 Uiso 1 1 calc R
H38C H 1.0606 0.3002 0.6431 0.044 Uiso 1 1 calc R
Ti2 Ti 0.74370(3) 0.162960(19) 0.449562(15) 0.01607(9) Uani 1 1 d .
O5 O 0.79149(13) 0.15232(7) 0.38637(6) 0.0197(3) Uani 1 1 d .
O6 O 0.72761(12) 0.19033(7) 0.51586(6) 0.0187(3) Uani 1 1 d .
O7 O 0.62422(12) 0.19209(8) 0.41942(6) 0.0211(3) Uani 1 1 d .
O8 O 0.71918(14) 0.08409(8) 0.45978(7) 0.0257(4) Uani 1 1 d .
N9 N 0.76510(17) 0.06412(10) 0.29682(8) 0.0257(5) Uani 1 1 d .
N10 N 0.85672(16) 0.08468(10) 0.31197(7) 0.0221(4) Uani 1 1 d .
N11 N 0.92754(18) 0.04401(11) 0.32780(8) 0.0286(5) Uani 1 1 d .
N12 N 0.65371(16) 0.14338(10) 0.61018(8) 0.0227(4) Uani 1 1 d .
N13 N 0.73854(15) 0.17387(10) 0.62092(7) 0.0201(4) Uani 1 1 d .
N14 N 0.80672(17) 0.15162(11) 0.65709(8) 0.0294(5) Uani 1 1 d .
N15 N 0.82005(14) 0.25828(9) 0.44657(7) 0.0157(4) Uani 1 1 d .
N16 N 0.91211(16) 0.14258(9) 0.48102(8) 0.0218(4) Uani 1 1 d .
C41 C 0.84083(17) 0.18111(11) 0.35403(8) 0.0183(4) Uani 1 1 d .
C42 C 0.87739(18) 0.14887(11) 0.31529(9) 0.0207(5) Uani 1 1 d .
C43 C 0.93046(18) 0.17697(12) 0.28126(9) 0.0224(5) Uani 1 1 d .
H43A H 0.9535 0.1537 0.2554 0.027 Uiso 1 1 calc R
C44 C 0.95034(17) 0.23912(12) 0.28475(9) 0.0208(5) Uani 1 1 d .
C45 C 0.91516(17) 0.27124(11) 0.32346(8) 0.0193(4) Uani 1 1 d .
H45A H 0.9291 0.3136 0.3268 0.023 Uiso 1 1 calc R
C46 C 0.86068(17) 0.24380(11) 0.35728(8) 0.0177(4) Uani 1 1 d .
C47 C 0.81335(18) 0.28172(10) 0.39405(8) 0.0180(4) Uani 1 1 d .
H47A H 0.8444 0.3226 0.3954 0.022 Uiso 1 1 calc R
H47B H 0.7418 0.2869 0.3806 0.022 Uiso 1 1 calc R
C48 C 0.76395(17) 0.30430(10) 0.47257(8) 0.0172(4) Uani 1 1 d .
H48A H 0.6929 0.3034 0.4572 0.021 Uiso 1 1 calc R
H48B H 0.7904 0.3453 0.4665 0.021 Uiso 1 1 calc R
C49 C 0.76922(17) 0.29520(11) 0.52818(8) 0.0173(4) Uani 1 1 d .
C50 C 0.74837(16) 0.23739(11) 0.54646(8) 0.0175(4) Uani 1 1 d .
C51 C 0.75428(17) 0.23174(11) 0.59900(9) 0.0189(4) Uani 1 1 d .
C52 C 0.77916(17) 0.28031(12) 0.63140(9) 0.0216(5) Uani 1 1 d .
H52A H 0.7821 0.2744 0.6667 0.026 Uiso 1 1 calc R
C53 C 0.79976(17) 0.33726(12) 0.61314(9) 0.0217(5) Uani 1 1 d .
C54 C 0.79380(17) 0.34364(11) 0.56114(9) 0.0194(4) Uani 1 1 d .
H54A H 0.8070 0.3824 0.5477 0.023 Uiso 1 1 calc R
C55 C 0.7763(2) 0.00318(12) 0.30328(9) 0.0270(5) Uani 1 1 d .
C56 C 0.7047(3) -0.04405(13) 0.29337(10) 0.0353(6) Uani 1 1 d .
H56A H 0.6370 -0.0357 0.2805 0.042 Uiso 1 1 calc R
C57 C 0.7382(3) -0.10222(14) 0.30333(11) 0.0427(8) Uani 1 1 d .
H57A H 0.6926 -0.1352 0.2970 0.051 Uiso 1 1 calc R
C58 C 0.8387(3) -0.11450(14) 0.32272(12) 0.0477(9) Uani 1 1 d .
H58A H 0.8582 -0.1556 0.3292 0.057 Uiso 1 1 calc R
C59 C 0.9095(3) -0.06980(14) 0.33261(11) 0.0420(8) Uani 1 1 d .
H59A H 0.9770 -0.0789 0.3456 0.050 Uiso 1 1 calc R
C60 C 0.8762(2) -0.00919(13) 0.32242(9) 0.0298(6) Uani 1 1 d .
C61 C 1.0054(2) 0.27100(13) 0.24721(9) 0.0270(5) Uani 1 1 d .
H61A H 1.0199 0.2419 0.2215 0.041 Uiso 1 1 calc R
H61B H 1.0682 0.2877 0.2646 0.041 Uiso 1 1 calc R
H61C H 0.9640 0.3042 0.2311 0.041 Uiso 1 1 calc R
C62 C 0.83258(19) 0.38963(13) 0.64800(10) 0.0272(5) Uani 1 1 d .
H62A H 0.7961 0.3883 0.6770 0.041 Uiso 1 1 calc R
H62B H 0.8185 0.4282 0.6300 0.041 Uiso 1 1 calc R
H62C H 0.9045 0.3864 0.6596 0.041 Uiso 1 1 calc R
C63 C 0.6673(2) 0.09570(12) 0.64249(9) 0.0256(5) Uani 1 1 d .
C64 C 0.6023(3) 0.04748(14) 0.65042(12) 0.0380(7) Uani 1 1 d .
H64A H 0.5386 0.0432 0.6307 0.046 Uiso 1 1 calc R
C65 C 0.6356(3) 0.00720(14) 0.68803(12) 0.0468(9) Uani 1 1 d .
H65A H 0.5936 -0.0257 0.6946 0.056 Uiso 1 1 calc R
C66 C 0.7300(3) 0.01297(15) 0.71719(13) 0.0498(9) Uani 1 1 d .
H66A H 0.7494 -0.0161 0.7430 0.060 Uiso 1 1 calc R
C67 C 0.7945(3) 0.05842(16) 0.71000(12) 0.0459(8) Uani 1 1 d .
H67A H 0.8584 0.0616 0.7298 0.055 Uiso 1 1 calc R
C68 C 0.7614(2) 0.10100(13) 0.67126(10) 0.0292(6) Uani 1 1 d .
C69 C 0.92579(17) 0.25491(11) 0.47124(9) 0.0184(4) Uani 1 1 d .
H69A H 0.9284 0.2632 0.5077 0.022 Uiso 1 1 calc R
H69B H 0.9652 0.2869 0.4570 0.022 Uiso 1 1 calc R
C70 C 0.97285(18) 0.19301(12) 0.46427(9) 0.0223(5) Uani 1 1 d .
H70A H 0.9795 0.1873 0.4283 0.027 Uiso 1 1 calc R
H70B H 1.0407 0.1918 0.4838 0.027 Uiso 1 1 calc R
C71 C 0.9303(2) 0.13724(13) 0.53673(9) 0.0277(5) Uani 1 1 d .
H71A H 1.0001 0.1257 0.5475 0.042 Uiso 1 1 calc R
H71B H 0.8861 0.1061 0.5476 0.042 Uiso 1 1 calc R
H71C H 0.9169 0.1765 0.5518 0.042 Uiso 1 1 calc R
C72 C 0.9453(2) 0.08466(12) 0.46030(11) 0.0302(6) Uani 1 1 d .
H72A H 1.0165 0.0784 0.4721 0.045 Uiso 1 1 calc R
H72B H 0.9344 0.0865 0.4234 0.045 Uiso 1 1 calc R
H72C H 0.9068 0.0508 0.4716 0.045 Uiso 1 1 calc R
C73 C 0.57301(19) 0.19129(12) 0.36910(9) 0.0224(5) Uani 1 1 d .
H73A H 0.6218 0.2031 0.3461 0.027 Uiso 1 1 calc R
C74 C 0.4912(3) 0.23829(16) 0.36403(12) 0.0427(8) Uani 1 1 d .
H74A H 0.5185 0.2774 0.3773 0.064 Uiso 1 1 calc R
H74B H 0.4382 0.2252 0.3830 0.064 Uiso 1 1 calc R
H74C H 0.4637 0.2430 0.3284 0.064 Uiso 1 1 calc R
C75 C 0.5351(3) 0.12825(14) 0.35454(12) 0.0415(8) Uani 1 1 d .
H75A H 0.5913 0.0997 0.3578 0.062 Uiso 1 1 calc R
H75B H 0.5021 0.1286 0.3196 0.062 Uiso 1 1 calc R
H75C H 0.4873 0.1155 0.3767 0.062 Uiso 1 1 calc R
C76 C 0.6480(2) 0.03879(12) 0.46594(11) 0.0326(6) Uani 1 1 d .
H76A H 0.5804 0.0551 0.4526 0.039 Uiso 1 1 calc R
C77 C 0.6673(3) -0.01595(14) 0.43530(13) 0.0469(8) Uani 1 1 d .
H77A H 0.6621 -0.0044 0.3997 0.070 Uiso 1 1 calc R
H77B H 0.6178 -0.0475 0.4393 0.070 Uiso 1 1 calc R
H77C H 0.7345 -0.0316 0.4469 0.070 Uiso 1 1 calc R
C78 C 0.6495(4) 0.02459(19) 0.52019(15) 0.0689(13) Uani 1 1 d .
H78A H 0.6266 0.0602 0.5374 0.103 Uiso 1 1 calc R
H78B H 0.7177 0.0142 0.5352 0.103 Uiso 1 1 calc R
H78C H 0.6051 -0.0100 0.5237 0.103 Uiso 1 1 calc R
C1S C 1.2637(2) 0.15813(14) 0.21017(10) 0.0317(6) Uani 1 1 d .
H1SA H 1.3211 0.1302 0.2188 0.038 Uiso 1 1 calc R
H1SB H 1.2575 0.1674 0.1738 0.038 Uiso 1 1 calc R
Cl1S Cl 1.15254(5) 0.12201(3) 0.22347(3) 0.03652(16) Uani 1 1 d .
Cl2S Cl 1.28542(7) 0.22623(5) 0.24505(3) 0.0515(2) Uani 1 1 d .

loop_
_atom_site_aniso_label
_atom_site_aniso_U_11
_atom_site_aniso_U_22
_atom_site_aniso_U_33
_atom_site_aniso_U_23
_atom_site_aniso_U_13
_atom_site_aniso_U_12
Ti1 0.01226(17) 0.01384(18) 0.01467(18) 0.00051(14) 0.00087(14) 0.00129(14)
O1 0.0177(8) 0.0160(8) 0.0182(8) -0.0009(6) -0.0007(6) 0.0009(6)
O2 0.0172(7) 0.0166(8) 0.0151(7) 0.0002(6) 0.0003(6) 0.0022(6)
O3 0.0220(8) 0.0171(8) 0.0265(9) 0.0026(7) 0.0040(7) 0.0013(6)
O4 0.0133(7) 0.0242(8) 0.0163(7) -0.0017(6) 0.0018(6) -0.0025(6)
N1 0.0237(10) 0.0217(10) 0.0284(11) -0.0027(8) 0.0099(9) -0.0004(8)
N2 0.0162(9) 0.0223(10) 0.0195(9) -0.0044(8) 0.0025(7) -0.0031(8)
N3 0.0180(9) 0.0241(10) 0.0247(10) -0.0034(8) 0.0057(8) -0.0040(8)
N4 0.0203(10) 0.0227(10) 0.0196(9) 0.0027(8) 0.0050(8) 0.0056(8)
N5 0.0166(9) 0.0222(10) 0.0134(9) 0.0014(7) 0.0012(7) 0.0027(7)
N6 0.0231(10) 0.0275(11) 0.0146(9) 0.0035(8) 0.0037(8) 0.0031(8)
N7 0.0172(9) 0.0172(9) 0.0131(8) 0.0009(7) -0.0010(7) 0.0011(7)
N8 0.0151(9) 0.0218(10) 0.0194(9) 0.0021(8) 0.0026(7) 0.0013(7)
C1 0.0131(10) 0.0204(11) 0.0141(10) -0.0011(8) 0.0010(8) 0.0010(8)
C2 0.0172(10) 0.0202(11) 0.0181(10) -0.0029(9) 0.0031(8) -0.0005(9)
C3 0.0165(10) 0.0299(13) 0.0162(10) -0.0042(9) 0.0003(8) -0.0018(9)
C4 0.0169(10) 0.0279(12) 0.0145(10) 0.0003(9) 0.0005(8) 0.0038(9)
C5 0.0194(11) 0.0203(11) 0.0142(10) 0.0005(8) 0.0008(8) 0.0024(9)
C6 0.0172(10) 0.0195(11) 0.0131(10) -0.0012(8) 0.0005(8) -0.0001(8)
C7 0.0209(11) 0.0176(11) 0.0142(10) 0.0026(8) -0.0025(8) -0.0003(9)
C8 0.0240(11) 0.0138(10) 0.0164(10) 0.0003(8) -0.0045(9) 0.0002(9)
C9 0.0187(11) 0.0193(11) 0.0155(10) -0.0008(8) -0.0016(8) 0.0015(9)
C10 0.0137(10) 0.0203(11) 0.0149(10) -0.0006(8) 0.0010(8) 0.0011(8)
C11 0.0162(10) 0.0213(11) 0.0149(10) 0.0023(8) 0.0017(8) 0.0036(8)
C12 0.0251(12) 0.0287(13) 0.0151(11) -0.0030(9) -0.0018(9) 0.0067(10)
C13 0.0304(13) 0.0253(13) 0.0206(12) -0.0055(10) -0.0037(10) 0.0065(10)
C14 0.0284(13) 0.0181(11) 0.0223(12) -0.0023(9) -0.0035(10) 0.0070(9)
C15 0.0212(11) 0.0238(12) 0.0248(12) -0.0018(10) 0.0059(9) -0.0017(9)
C16 0.0340(15) 0.0251(13) 0.0411(16) -0.0023(11) 0.0174(12) 0.0019(11)
C17 0.0397(16) 0.0218(13) 0.0410(16) -0.0011(11) 0.0117(13) 0.0008(11)
C18 0.0319(14) 0.0245(13) 0.0332(14) 0.0051(11) 0.0054(11) -0.0031(11)
C19 0.0247(12) 0.0284(13) 0.0287(13) 0.0001(11) 0.0073(10) -0.0047(10)
C20 0.0183(11) 0.0246(12) 0.0207(11) -0.0027(9) 0.0021(9) -0.0028(9)
C21 0.0221(12) 0.0347(14) 0.0205(12) 0.0008(10) -0.0054(9) 0.0065(10)
C22 0.061(2) 0.0327(15) 0.0261(14) -0.0120(12) -0.0118(14) 0.0155(15)
C23 0.0198(11) 0.0207(11) 0.0187(11) 0.0021(9) 0.0014(9) 0.0007(9)
C24 0.0338(14) 0.0278(14) 0.0329(14) 0.0055(11) 0.0108(12) 0.0094(11)
C25 0.0330(14) 0.0236(13) 0.0373(15) 0.0050(11) 0.0020(12) 0.0069(11)
C26 0.0353(14) 0.0212(12) 0.0235(12) 0.0061(10) -0.0041(11) -0.0003(10)
C27 0.0323(13) 0.0270(13) 0.0182(11) 0.0031(10) 0.0025(10) -0.0010(10)
C28 0.0176(10) 0.0204(11) 0.0157(10) 0.0002(9) -0.0012(8) -0.0024(8)
C29 0.0186(11) 0.0209(11) 0.0198(11) -0.0003(9) 0.0001(9) 0.0071(9)
C30 0.0159(10) 0.0237(12) 0.0204(11) -0.0008(9) 0.0031(9) 0.0040(9)
C31 0.0244(12) 0.0278(13) 0.0237(12) 0.0084(10) 0.0070(10) 0.0016(10)
C32 0.0154(11) 0.0312(13) 0.0284(13) -0.0016(10) 0.0041(9) -0.0012(10)
C33 0.0273(13) 0.0183(12) 0.0484(17) -0.0038(11) 0.0083(12) -0.0019(10)
C34 0.0406(17) 0.0327(16) 0.062(2) -0.0188(15) 0.0163(16) -0.0030(13)
C35 0.115(4) 0.0246(17) 0.100(4) 0.003(2) 0.055(3) -0.012(2)
C36 0.0140(10) 0.0224(11) 0.0210(11) -0.0013(9) 0.0016(8) -0.0013(9)
C37 0.0177(12) 0.0302(14) 0.0532(18) 0.0032(13) 0.0037(12) 0.0021(10)
C38 0.0209(12) 0.0399(15) 0.0274(13) 0.0034(11) 0.0047(10) -0.0085(11)
Ti2 0.01840(19) 0.01512(19) 0.01415(18) -0.00055(15) 0.00047(14) -0.00135(15)
O5 0.0236(8) 0.0184(8) 0.0173(8) -0.0025(6) 0.0031(6) -0.0014(6)
O6 0.0214(8) 0.0193(8) 0.0151(7) -0.0008(6) 0.0016(6) -0.0031(6)
O7 0.0196(8) 0.0263(9) 0.0163(8) 0.0001(7) -0.0009(6) 0.0000(7)
O8 0.0332(10) 0.0184(8) 0.0251(9) 0.0002(7) 0.0028(7) -0.0051(7)
N9 0.0293(11) 0.0239(11) 0.0233(10) -0.0055(8) 0.0015(9) -0.0006(9)
N10 0.0272(11) 0.0217(10) 0.0172(9) -0.0046(8) 0.0017(8) 0.0045(8)
N11 0.0334(12) 0.0279(12) 0.0231(11) -0.0042(9) -0.0009(9) 0.0099(10)
N12 0.0234(10) 0.0240(10) 0.0203(10) 0.0012(8) 0.0022(8) -0.0010(8)
N13 0.0180(9) 0.0267(11) 0.0151(9) 0.0010(8) 0.0008(7) 0.0020(8)
N14 0.0244(11) 0.0410(13) 0.0211(10) 0.0061(9) -0.0027(9) 0.0074(10)
N15 0.0167(9) 0.0172(9) 0.0129(8) -0.0021(7) 0.0014(7) 0.0000(7)
N16 0.0240(10) 0.0210(10) 0.0193(10) -0.0018(8) -0.0004(8) 0.0033(8)
C41 0.0181(10) 0.0219(11) 0.0141(10) -0.0018(8) -0.0003(8) 0.0005(9)
C42 0.0201(11) 0.0226(12) 0.0187(11) -0.0053(9) -0.0001(9) 0.0014(9)
C43 0.0206(11) 0.0300(13) 0.0166(11) -0.0055(9) 0.0024(9) 0.0033(10)
C44 0.0168(11) 0.0290(13) 0.0163(10) -0.0016(9) 0.0012(8) -0.0003(9)
C45 0.0174(10) 0.0236(12) 0.0158(10) -0.0012(9) -0.0010(8) -0.0013(9)
C46 0.0181(10) 0.0210(11) 0.0131(10) -0.0026(8) -0.0011(8) 0.0004(9)
C47 0.0218(11) 0.0176(11) 0.0144(10) -0.0001(8) 0.0025(8) -0.0003(9)
C48 0.0179(10) 0.0161(10) 0.0179(10) -0.0019(8) 0.0037(8) 0.0004(8)
C49 0.0153(10) 0.0211(11) 0.0160(10) -0.0031(8) 0.0036(8) -0.0010(8)
C50 0.0148(10) 0.0224(11) 0.0155(10) -0.0009(9) 0.0023(8) 0.0007(8)
C51 0.0145(10) 0.0240(12) 0.0182(11) 0.0016(9) 0.0021(8) 0.0002(9)
C52 0.0171(11) 0.0329(13) 0.0151(10) -0.0041(9) 0.0031(8) 0.0005(9)
C53 0.0162(10) 0.0289(13) 0.0201(11) -0.0075(10) 0.0033(9) -0.0005(9)
C54 0.0162(10) 0.0209(11) 0.0216(11) -0.0042(9) 0.0040(9) -0.0004(9)
C55 0.0404(15) 0.0252(13) 0.0161(11) -0.0032(9) 0.0067(10) -0.0010(11)
C56 0.0516(18) 0.0309(15) 0.0238(13) -0.0003(11) 0.0070(12) -0.0096(13)
C57 0.075(2) 0.0277(15) 0.0266(14) 0.0026(12) 0.0129(15) -0.0089(15)
C58 0.091(3) 0.0228(15) 0.0290(15) 0.0067(12) 0.0096(17) 0.0046(16)
C59 0.064(2) 0.0316(16) 0.0281(15) 0.0024(12) -0.0003(14) 0.0168(15)
C60 0.0466(16) 0.0263(13) 0.0162(11) -0.0019(10) 0.0033(11) 0.0073(12)
C61 0.0277(13) 0.0372(15) 0.0174(11) -0.0009(10) 0.0073(10) -0.0021(11)
C62 0.0229(12) 0.0345(14) 0.0239(12) -0.0116(11) 0.0022(10) -0.0045(10)
C63 0.0366(14) 0.0224(12) 0.0190(11) 0.0004(9) 0.0087(10) 0.0062(10)
C64 0.0553(19) 0.0277(14) 0.0328(15) 0.0015(12) 0.0126(14) -0.0062(13)
C65 0.087(3) 0.0220(14) 0.0356(16) 0.0015(12) 0.0248(18) -0.0002(16)
C66 0.087(3) 0.0303(16) 0.0344(16) 0.0136(13) 0.0189(18) 0.0242(17)
C67 0.056(2) 0.0476(19) 0.0334(16) 0.0145(14) 0.0043(15) 0.0250(16)
C68 0.0389(15) 0.0284(13) 0.0213(12) 0.0048(10) 0.0077(11) 0.0125(11)
C69 0.0149(10) 0.0228(11) 0.0171(10) -0.0025(9) 0.0010(8) -0.0021(9)
C70 0.0181(11) 0.0271(13) 0.0213(11) -0.0019(10) 0.0012(9) 0.0021(9)
C71 0.0313(14) 0.0298(14) 0.0203(12) 0.0029(10) -0.0023(10) 0.0050(11)
C72 0.0301(14) 0.0252(13) 0.0335(14) -0.0047(11) -0.0012(11) 0.0096(11)
C73 0.0247(12) 0.0247(12) 0.0162(11) 0.0018(9) -0.0021(9) -0.0039(10)
C74 0.0460(18) 0.0446(18) 0.0314(15) -0.0050(13) -0.0153(13) 0.0174(15)
C75 0.054(2) 0.0322(16) 0.0330(15) -0.0028(12) -0.0132(14) -0.0085(14)
C76 0.0402(16) 0.0202(12) 0.0390(15) 0.0033(11) 0.0112(13) -0.0056(11)
C77 0.074(2) 0.0205(14) 0.0447(18) -0.0036(13) 0.0016(17) -0.0091(15)
C78 0.124(4) 0.047(2) 0.043(2) 0.0023(17) 0.035(2) -0.023(2)
C1S 0.0275(13) 0.0416(16) 0.0267(13) 0.0055(12) 0.0062(11) 0.0063(12)
Cl1S 0.0345(4) 0.0348(4) 0.0417(4) 0.0120(3) 0.0104(3) 0.0047(3)
Cl2S 0.0420(4) 0.0683(6) 0.0444(4) -0.0174(4) 0.0071(4) -0.0125(4)

loop_
_atom_type_symbol
_atom_type_description
_atom_type_scat_dispersion_real
_atom_type_scat_dispersion_imag
_atom_type_scat_source
C C 0.0033 0.0016 'International Tables Vol C Tables 4.2.6.8 and 6.1.1.4'
H H 0.0000 0.0000 'International Tables Vol C Tables 4.2.6.8 and 6.1.1.4'
N N 0.0061 0.0033 'International Tables Vol C Tables 4.2.6.8 and 6.1.1.4'
O O 0.0106 0.0060 'International Tables Vol C Tables 4.2.6.8 and 6.1.1.4'
Ti Ti 0.2776 0.4457 'International Tables Vol C Tables 4.2.6.8 and 6.1.1.4'
Cl Cl 0.1484 0.1585 'International Tables Vol C Tables 4.2.6.8 and 6.1.1.4'

loop_
_geom_angle_atom_site_label_1
_geom_angle_atom_site_label_2
_geom_angle_atom_site_label_3
_geom_angle
O3 Ti1 O4 106.19(8)
O3 Ti1 O1 92.27(8)
O4 Ti1 O1 92.42(7)
O3 Ti1 O2 98.65(8)
O4 Ti1 O2 91.72(7)
O1 Ti1 O2 166.75(7)
O3 Ti1 N8 88.53(8)
O4 Ti1 N8 165.05(8)
O1 Ti1 N8 89.52(7)
O2 Ti1 N8 83.32(7)
O3 Ti1 N7 163.62(8)
O4 Ti1 N7 89.58(7)
O1 Ti1 N7 82.49(7)
O2 Ti1 N7 84.96(7)
N8 Ti1 N7 75.97(7)
C1 O1 Ti1 141.27(15)
C10 O2 Ti1 140.69(14)
C33 O3 Ti1 136.33(17)
C36 O4 Ti1 129.55(14)
N2 N1 C15 102.25(19)
N3 N2 N1 117.5(2)
N3 N2 C2 120.67(19)
N1 N2 C2 121.81(19)
N2 N3 C20 102.78(19)
N5 N4 C23 102.19(19)
N4 N5 N6 117.75(19)
N4 N5 C11 120.89(19)
N6 N5 C11 121.04(19)
N5 N6 C28 102.52(19)
C29 N7 C7 109.67(17)
C29 N7 C8 111.81(18)
C7 N7 C8 104.21(17)
C29 N7 Ti1 111.39(14)
C7 N7 Ti1 110.57(13)
C8 N7 Ti1 108.97(13)
C32 N8 C31 107.36(19)
C32 N8 C30 110.49(19)
C31 N8 C30 108.00(19)
C32 N8 Ti1 111.15(14)
C31 N8 Ti1 110.35(14)
C30 N8 Ti1 109.42(14)
O1 C1 C2 120.2(2)
O1 C1 C6 122.0(2)
C2 C1 C6 117.8(2)
C3 C2 C1 122.4(2)
C3 C2 N2 119.5(2)
C1 C2 N2 118.1(2)
C2 C3 C4 119.8(2)
C2 C3 H3B 120.1
C4 C3 H3B 120.1
C3 C4 C5 118.2(2)
C3 C4 C21 121.1(2)
C5 C4 C21 120.6(2)
C6 C5 C4 122.2(2)
C6 C5 H5A 118.9
C4 C5 H5A 118.9
C5 C6 C1 119.6(2)
C5 C6 C7 120.8(2)
C1 C6 C7 119.5(2)
N7 C7 C6 115.13(19)
N7 C7 H7A 108.5
C6 C7 H7A 108.5
N7 C7 H7B 108.5
C6 C7 H7B 108.5
H7A C7 H7B 107.5
N7 C8 C9 117.15(19)
N7 C8 H8A 108.0
C9 C8 H8A 108.0
N7 C8 H8B 108.0
C9 C8 H8B 108.0
H8A C8 H8B 107.3
C14 C9 C10 120.0(2)
C14 C9 C8 120.3(2)
C10 C9 C8 119.4(2)
O2 C10 C11 121.7(2)
O2 C10 C9 121.0(2)
C11 C10 C9 117.2(2)
C12 C11 C10 122.4(2)
C12 C11 N5 118.3(2)
C10 C11 N5 119.3(2)
C11 C12 C13 120.6(2)
C11 C12 H12A 119.7
C13 C12 H12A 119.7
C12 C13 C14 117.4(2)
C12 C13 C22 121.1(2)
C14 C13 C22 121.4(2)
C9 C14 C13 122.3(2)
C9 C14 H14A 118.8
C13 C14 H14A 118.8
N1 C15 C20 108.9(2)
N1 C15 C16 130.6(2)
C20 C15 C16 120.5(2)
C17 C16 C15 116.9(3)
C17 C16 H16A 121.5
C15 C16 H16A 121.5
C16 C17 C18 122.3(3)
C16 C17 H17A 118.8
C18 C17 H17A 118.8
C19 C18 C17 121.4(3)
C19 C18 H18A 119.3
C17 C18 H18A 119.3
C18 C19 C20 117.2(2)
C18 C19 H19A 121.4
C20 C19 H19A 121.4
N3 C20 C15 108.6(2)
N3 C20 C19 129.9(2)
C15 C20 C19 121.5(2)
C4 C21 H21A 109.5
C4 C21 H21B 109.5
H21A C21 H21B 109.5
C4 C21 H21C 109.5
H21A C21 H21C 109.5
H21B C21 H21C 109.5
C13 C22 H22A 109.5
C13 C22 H22B 109.5
H22A C22 H22B 109.5
C13 C22 H22C 109.5
H22A C22 H22C 109.5
H22B C22 H22C 109.5
N4 C23 C28 109.1(2)
N4 C23 C24 129.9(2)
C28 C23 C24 121.0(2)
C25 C24 C23 117.0(3)
C25 C24 H24A 121.5
C23 C24 H24A 121.5
C24 C25 C26 121.8(3)
C24 C25 H25A 119.1
C26 C25 H25A 119.1
C27 C26 C25 122.0(2)
C27 C26 H26A 119.0
C25 C26 H26A 119.0
C26 C27 C28 116.8(2)
C26 C27 H27A 121.6
C28 C27 H27A 121.6
N6 C28 C23 108.5(2)
N6 C28 C27 130.2(2)
C23 C28 C27 121.3(2)
N7 C29 C30 111.55(18)
N7 C29 H29A 109.3
C30 C29 H29A 109.3
N7 C29 H29B 109.3
C30 C29 H29B 109.3
H29A C29 H29B 108.0
N8 C30 C29 110.78(19)
N8 C30 H30A 109.5
C29 C30 H30A 109.5
N8 C30 H30B 109.5
C29 C30 H30B 109.5
H30A C30 H30B 108.1
N8 C31 H31A 109.5
N8 C31 H31B 109.5
H31A C31 H31B 109.5
N8 C31 H31C 109.5
H31A C31 H31C 109.5
H31B C31 H31C 109.5
N8 C32 H32A 109.5
N8 C32 H32B 109.5
H32A C32 H32B 109.5
N8 C32 H32C 109.5
H32A C32 H32C 109.5
H32B C32 H32C 109.5
O3 C33 C34 110.2(2)
O3 C33 C35 109.8(3)
C34 C33 C35 112.7(3)
O3 C33 H33A 108.0
C34 C33 H33A 108.0
C35 C33 H33A 108.0
C33 C34 H34A 109.5
C33 C34 H34B 109.5
H34A C34 H34B 109.5
C33 C34 H34C 109.5
H34A C34 H34C 109.5
H34B C34 H34C 109.5
C33 C35 H35A 109.5
C33 C35 H35B 109.5
H35A C35 H35B 109.5
C33 C35 H35C 109.5
H35A C35 H35C 109.5
H35B C35 H35C 109.5
O4 C36 C38 108.88(19)
O4 C36 C37 110.1(2)
C38 C36 C37 113.0(2)
O4 C36 H36A 108.3
C38 C36 H36A 108.3
C37 C36 H36A 108.3
C36 C37 H37A 109.5
C36 C37 H37B 109.5
H37A C37 H37B 109.5
C36 C37 H37C 109.5
H37A C37 H37C 109.5
H37B C37 H37C 109.5
C36 C38 H38A 109.5
C36 C38 H38B 109.5
H38A C38 H38B 109.5
C36 C38 H38C 109.5
H38A C38 H38C 109.5
H38B C38 H38C 109.5
O8 Ti2 O7 103.66(8)
O8 Ti2 O5 96.36(8)
O7 Ti2 O5 92.23(7)
O8 Ti2 O6 96.48(8)
O7 Ti2 O6 95.29(7)
O5 Ti2 O6 163.14(7)
O8 Ti2 N15 164.12(8)
O7 Ti2 N15 92.22(7)
O5 Ti2 N15 82.68(7)
O6 Ti2 N15 81.97(7)
O8 Ti2 N16 87.25(8)
O7 Ti2 N16 168.28(8)
O5 Ti2 N16 82.17(7)
O6 Ti2 N16 87.59(7)
N15 Ti2 N16 76.90(7)
C41 O5 Ti2 141.80(15)
C50 O6 Ti2 140.99(15)
C73 O7 Ti2 134.27(15)
C76 O8 Ti2 147.58(18)
N10 N9 C55 102.4(2)
N9 N10 N11 117.8(2)
N9 N10 C42 121.2(2)
N11 N10 C42 120.8(2)
N10 N11 C60 102.1(2)
N13 N12 C63 102.5(2)
N12 N13 N14 117.5(2)
N12 N13 C51 122.34(19)
N14 N13 C51 119.8(2)
N13 N14 C68 102.2(2)
C69 N15 C47 111.29(17)
C69 N15 C48 110.17(17)
C47 N15 C48 103.95(17)
C69 N15 Ti2 109.92(14)
C47 N15 Ti2 111.90(13)
C48 N15 Ti2 109.45(13)
C72 N16 C71 107.1(2)
C72 N16 C70 108.4(2)
C71 N16 C70 110.1(2)
C72 N16 Ti2 110.89(15)
C71 N16 Ti2 112.94(16)
C70 N16 Ti2 107.32(14)
O5 C41 C46 122.4(2)
O5 C41 C42 120.4(2)
C46 C41 C42 117.1(2)
C43 C42 C41 122.3(2)
C43 C42 N10 120.7(2)
C41 C42 N10 117.0(2)
C42 C43 C44 120.4(2)
C42 C43 H43A 119.8
C44 C43 H43A 119.8
C43 C44 C45 117.6(2)
C43 C44 C61 121.3(2)
C45 C44 C61 121.1(2)
C46 C45 C44 122.5(2)
C46 C45 H45A 118.7
C44 C45 H45A 118.7
C45 C46 C41 120.1(2)
C45 C46 C47 120.3(2)
C41 C46 C47 119.3(2)
N15 C47 C46 117.09(19)
N15 C47 H47A 108.0
C46 C47 H47A 108.0
N15 C47 H47B 108.0
C46 C47 H47B 108.0
H47A C47 H47B 107.3
N15 C48 C49 114.81(19)
N15 C48 H48A 108.6
C49 C48 H48A 108.6
N15 C48 H48B 108.6
C49 C48 H48B 108.6
H48A C48 H48B 107.5
C54 C49 C50 120.7(2)
C54 C49 C48 120.3(2)
C50 C49 C48 119.0(2)
O6 C50 C49 121.6(2)
O6 C50 C51 122.0(2)
C49 C50 C51 116.4(2)
C52 C51 C50 122.4(2)
C52 C51 N13 117.5(2)
C50 C51 N13 120.1(2)
C53 C52 C51 121.0(2)
C53 C52 H52A 119.5
C51 C52 H52A 119.5
C52 C53 C54 117.3(2)
C52 C53 C62 121.6(2)
C54 C53 C62 121.0(2)
C49 C54 C53 122.3(2)
C49 C54 H54A 118.9
C53 C54 H54A 118.9
N9 C55 C60 108.8(2)
N9 C55 C56 129.6(3)
C60 C55 C56 121.6(3)
C57 C56 C55 116.6(3)
C57 C56 H56A 121.7
C55 C56 H56A 121.7
C56 C57 C58 121.7(3)
C56 C57 H57A 119.2
C58 C57 H57A 119.2
C59 C58 C57 123.0(3)
C59 C58 H58A 118.5
C57 C58 H58A 118.5
C58 C59 C60 116.1(3)
C58 C59 H59A 121.9
C60 C59 H59A 121.9
N11 C60 C55 108.9(2)
N11 C60 C59 130.1(3)
C55 C60 C59 121.0(3)
C44 C61 H61A 109.5
C44 C61 H61B 109.5
H61A C61 H61B 109.5
C44 C61 H61C 109.5
H61A C61 H61C 109.5
H61B C61 H61C 109.5
C53 C62 H62A 109.5
C53 C62 H62B 109.5
H62A C62 H62B 109.5
C53 C62 H62C 109.5
H62A C62 H62C 109.5
H62B C62 H62C 109.5
N12 C63 C68 108.7(2)
N12 C63 C64 130.2(3)
C68 C63 C64 121.1(3)
C65 C64 C63 116.7(3)
C65 C64 H64A 121.7
C63 C64 H64A 121.7
C64 C65 C66 122.0(3)
C64 C65 H65A 119.0
C66 C65 H65A 119.0
C67 C66 C65 122.6(3)
C67 C66 H66A 118.7
C65 C66 H66A 118.7
C66 C67 C68 116.4(3)
C66 C67 H67A 121.8
C68 C67 H67A 121.8
N14 C68 C63 109.1(2)
N14 C68 C67 129.6(3)
C63 C68 C67 121.2(3)
N15 C69 C70 112.40(19)
N15 C69 H69A 109.1
C70 C69 H69A 109.1
N15 C69 H69B 109.1
C70 C69 H69B 109.1
H69A C69 H69B 107.9
N16 C70 C69 111.66(19)
N16 C70 H70A 109.3
C69 C70 H70A 109.3
N16 C70 H70B 109.3
C69 C70 H70B 109.3
H70A C70 H70B 107.9
N16 C71 H71A 109.5
N16 C71 H71B 109.5
H71A C71 H71B 109.5
N16 C71 H71C 109.5
H71A C71 H71C 109.5
H71B C71 H71C 109.5
N16 C72 H72A 109.5
N16 C72 H72B 109.5
H72A C72 H72B 109.5
N16 C72 H72C 109.5
H72A C72 H72C 109.5
H72B C72 H72C 109.5
O7 C73 C74 109.2(2)
O7 C73 C75 111.0(2)
C74 C73 C75 112.8(3)
O7 C73 H73A 107.9
C74 C73 H73A 107.9
C75 C73 H73A 107.9
C73 C74 H74A 109.5
C73 C74 H74B 109.5
H74A C74 H74B 109.5
C73 C74 H74C 109.5
H74A C74 H74C 109.5
H74B C74 H74C 109.5
C73 C75 H75A 109.5
C73 C75 H75B 109.5
H75A C75 H75B 109.5
C73 C75 H75C 109.5
H75A C75 H75C 109.5
H75B C75 H75C 109.5
O8 C76 C78 110.4(3)
O8 C76 C77 109.1(3)
C78 C76 C77 113.0(3)
O8 C76 H76A 108.1
C78 C76 H76A 108.1
C77 C76 H76A 108.1
C76 C77 H77A 109.5
C76 C77 H77B 109.5
H77A C77 H77B 109.5
C76 C77 H77C 109.5
H77A C77 H77C 109.5
H77B C77 H77C 109.5
C76 C78 H78A 109.5
C76 C78 H78B 109.5
H78A C78 H78B 109.5
C76 C78 H78C 109.5
H78A C78 H78C 109.5
H78B C78 H78C 109.5
Cl2S C1S Cl1S 110.66(15)
Cl2S C1S H1SA 109.5
Cl1S C1S H1SA 109.5
Cl2S C1S H1SB 109.5
Cl1S C1S H1SB 109.5
H1SA C1S H1SB 108.1

loop_
_geom_bond_atom_site_label_1
_geom_bond_atom_site_label_2
_geom_bond_distance
Ti1 O3 1.8087(17)
Ti1 O4 1.8451(16)
Ti1 O1 1.9011(16)
Ti1 O2 1.9017(16)
Ti1 N8 2.323(2)
Ti1 N7 2.3264(19)
O1 C1 1.328(3)
O2 C10 1.328(3)
O3 C33 1.417(3)
O4 C36 1.422(3)
N1 N2 1.335(3)
N1 C15 1.353(3)
N2 N3 1.326(3)
N2 C2 1.433(3)
N3 C20 1.352(3)
N4 N5 1.326(3)
N4 C23 1.352(3)
N5 N6 1.329(3)
N5 C11 1.436(3)
N6 C28 1.352(3)
N7 C29 1.488(3)
N7 C7 1.496(3)
N7 C8 1.497(3)
N8 C32 1.480(3)
N8 C31 1.483(3)
N8 C30 1.488(3)
C1 C2 1.400(3)
C1 C6 1.400(3)
C2 C3 1.382(3)
C3 C4 1.393(4)
C3 H3B 0.9500
C4 C5 1.395(3)
C4 C21 1.507(3)
C5 C6 1.391(3)
C5 H5A 0.9500
C6 C7 1.498(3)
C7 H7A 0.9900
C7 H7B 0.9900
C8 C9 1.503(3)
C8 H8A 0.9900
C8 H8B 0.9900
C9 C14 1.388(3)
C9 C10 1.403(3)
C10 C11 1.399(3)
C11 C12 1.382(3)
C12 C13 1.390(4)
C12 H12A 0.9500
C13 C14 1.398(3)
C13 C22 1.507(4)
C14 H14A 0.9500
C15 C20 1.407(3)
C15 C16 1.417(4)
C16 C17 1.366(4)
C16 H16A 0.9500
C17 C18 1.423(4)
C17 H17A 0.9500
C18 C19 1.364(4)
C18 H18A 0.9500
C19 C20 1.410(3)
C19 H19A 0.9500
C21 H21A 0.9800
C21 H21B 0.9800
C21 H21C 0.9800
C22 H22A 0.9800
C22 H22B 0.9800
C22 H22C 0.9800
C23 C28 1.403(3)
C23 C24 1.411(3)
C24 C25 1.368(4)
C24 H24A 0.9500
C25 C26 1.424(4)
C25 H25A 0.9500
C26 C27 1.361(4)
C26 H26A 0.9500
C27 C28 1.415(3)
C27 H27A 0.9500
C29 C30 1.517(3)
C29 H29A 0.9900
C29 H29B 0.9900
C30 H30A 0.9900
C30 H30B 0.9900
C31 H31A 0.9800
C31 H31B 0.9800
C31 H31C 0.9800
C32 H32A 0.9800
C32 H32B 0.9800
C32 H32C 0.9800
C33 C34 1.499(4)
C33 C35 1.500(5)
C33 H33A 1.0000
C34 H34A 0.9800
C34 H34B 0.9800
C34 H34C 0.9800
C35 H35A 0.9800
C35 H35B 0.9800
C35 H35C 0.9800
C36 C38 1.511(3)
C36 C37 1.515(4)
C36 H36A 1.0000
C37 H37A 0.9800
C37 H37B 0.9800
C37 H37C 0.9800
C38 H38A 0.9800
C38 H38B 0.9800
C38 H38C 0.9800
Ti2 O8 1.7911(18)
Ti2 O7 1.8172(17)
Ti2 O5 1.9128(17)
Ti2 O6 1.9193(16)
Ti2 N15 2.3396(19)
Ti2 N16 2.357(2)
O5 C41 1.327(3)
O6 C50 1.325(3)
O7 C73 1.428(3)
O8 C76 1.409(3)
N9 N10 1.327(3)
N9 C55 1.354(3)
N10 N11 1.334(3)
N10 C42 1.437(3)
N11 C60 1.356(4)
N12 N13 1.324(3)
N12 C63 1.355(3)
N13 N14 1.333(3)
N13 C51 1.428(3)
N14 C68 1.350(4)
N15 C69 1.490(3)
N15 C47 1.491(3)
N15 C48 1.494(3)
N16 C72 1.483(3)
N16 C71 1.485(3)
N16 C70 1.485(3)
C41 C46 1.402(3)
C41 C42 1.404(3)
C42 C43 1.384(3)
C43 C44 1.391(4)
C43 H43A 0.9500
C44 C45 1.394(3)
C44 C61 1.508(3)
C45 C46 1.385(3)
C45 H45A 0.9500
C46 C47 1.502(3)
C47 H47A 0.9900
C47 H47B 0.9900
C48 C49 1.497(3)
C48 H48A 0.9900
C48 H48B 0.9900
C49 C54 1.393(3)
C49 C50 1.403(3)
C50 C51 1.406(3)
C51 C52 1.387(3)
C52 C53 1.385(4)
C52 H52A 0.9500
C53 C54 1.394(3)
C53 C62 1.509(3)
C54 H54A 0.9500
C55 C60 1.403(4)
C55 C56 1.417(4)
C56 C57 1.368(4)
C56 H56A 0.9500
C57 C58 1.411(6)
C57 H57A 0.9500
C58 C59 1.370(5)
C58 H58A 0.9500
C59 C60 1.419(4)
C59 H59A 0.9500
C61 H61A 0.9800
C61 H61B 0.9800
C61 H61C 0.9800
C62 H62A 0.9800
C62 H62B 0.9800
C62 H62C 0.9800
C63 C68 1.396(4)
C63 C64 1.411(4)
C64 C65 1.369(4)
C64 H64A 0.9500
C65 C66 1.405(6)
C65 H65A 0.9500
C66 C67 1.357(6)
C66 H66A 0.9500
C67 C68 1.422(4)
C67 H67A 0.9500
C69 C70 1.523(3)
C69 H69A 0.9900
C69 H69B 0.9900
C70 H70A 0.9900
C70 H70B 0.9900
C71 H71A 0.9800
C71 H71B 0.9800
C71 H71C 0.9800
C72 H72A 0.9800
C72 H72B 0.9800
C72 H72C 0.9800
C73 C74 1.505(4)
C73 C75 1.508(4)
C73 H73A 1.0000
C74 H74A 0.9800
C74 H74B 0.9800
C74 H74C 0.9800
C75 H75A 0.9800
C75 H75B 0.9800
C75 H75C 0.9800
C76 C78 1.486(5)
C76 C77 1.499(4)
C76 H76A 1.0000
C77 H77A 0.9800
C77 H77B 0.9800
C77 H77C 0.9800
C78 H78A 0.9800
C78 H78B 0.9800
C78 H78C 0.9800
C1S Cl2S 1.766(3)
C1S Cl1S 1.779(3)
C1S H1SA 0.9900
C1S H1SB 0.9900

loop_
_geom_torsion_atom_site_label_1
_geom_torsion_atom_site_label_2
_geom_torsion_atom_site_label_3
_geom_torsion_atom_site_label_4
_geom_torsion
O3 Ti1 O1 C1 -166.8(2)
O4 Ti1 O1 C1 86.9(2)
O2 Ti1 O1 C1 -21.2(5)
N8 Ti1 O1 C1 -78.3(2)
N7 Ti1 O1 C1 -2.3(2)
O3 Ti1 O2 C10 161.5(2)
O4 Ti1 O2 C10 -91.8(2)
O1 Ti1 O2 C10 16.3(5)
N8 Ti1 O2 C10 74.0(2)
N7 Ti1 O2 C10 -2.4(2)
O4 Ti1 O3 C33 82.3(2)
O1 Ti1 O3 C33 -10.9(2)
O2 Ti1 O3 C33 176.7(2)
N8 Ti1 O3 C33 -100.3(2)
N7 Ti1 O3 C33 -81.7(4)
O3 Ti1 O4 C36 76.3(2)
O1 Ti1 O4 C36 169.41(19)
O2 Ti1 O4 C36 -23.18(19)
N8 Ti1 O4 C36 -93.4(3)
N7 Ti1 O4 C36 -108.12(19)
C15 N1 N2 N3 -0.9(3)
C15 N1 N2 C2 179.8(2)
N1 N2 N3 C20 1.0(3)
C2 N2 N3 C20 -179.7(2)
C23 N4 N5 N6 -0.4(3)
C23 N4 N5 C11 -174.0(2)
N4 N5 N6 C28 0.1(3)
C11 N5 N6 C28 173.7(2)
O3 Ti1 N7 C29 -12.2(3)
O4 Ti1 N7 C29 -176.79(14)
O1 Ti1 N7 C29 -84.30(14)
O2 Ti1 N7 C29 91.44(14)
N8 Ti1 N7 C29 7.08(14)
O3 Ti1 N7 C7 110.0(3)
O4 Ti1 N7 C7 -54.58(14)
O1 Ti1 N7 C7 37.91(14)
O2 Ti1 N7 C7 -146.35(15)
N8 Ti1 N7 C7 129.30(15)
O3 Ti1 N7 C8 -136.0(3)
O4 Ti1 N7 C8 59.38(14)
O1 Ti1 N7 C8 151.88(15)
O2 Ti1 N7 C8 -32.38(14)
N8 Ti1 N7 C8 -116.74(15)
O3 Ti1 N8 C32 71.86(16)
O4 Ti1 N8 C32 -118.0(3)
O1 Ti1 N8 C32 -20.42(16)
O2 Ti1 N8 C32 170.75(16)
N7 Ti1 N8 C32 -102.81(16)
O3 Ti1 N8 C31 -47.13(16)
O4 Ti1 N8 C31 123.0(3)
O1 Ti1 N8 C31 -139.42(16)
O2 Ti1 N8 C31 51.76(16)
N7 Ti1 N8 C31 138.20(17)
O3 Ti1 N8 C30 -165.83(15)
O4 Ti1 N8 C30 4.3(4)
O1 Ti1 N8 C30 101.88(15)
O2 Ti1 N8 C30 -66.94(14)
N7 Ti1 N8 C30 19.50(14)
Ti1 O1 C1 C2 164.96(17)
Ti1 O1 C1 C6 -14.6(4)
O1 C1 C2 C3 -177.7(2)
C6 C1 C2 C3 1.9(3)
O1 C1 C2 N2 -0.3(3)
C6 C1 C2 N2 179.3(2)
N3 N2 C2 C3 78.1(3)
N1 N2 C2 C3 -102.6(3)
N3 N2 C2 C1 -99.4(3)
N1 N2 C2 C1 79.9(3)
C1 C2 C3 C4 -0.5(4)
N2 C2 C3 C4 -177.9(2)
C2 C3 C4 C5 -1.1(3)
C2 C3 C4 C21 177.5(2)
C3 C4 C5 C6 1.2(3)
C21 C4 C5 C6 -177.3(2)
C4 C5 C6 C1 0.2(3)
C4 C5 C6 C7 -176.5(2)
O1 C1 C6 C5 177.8(2)
C2 C1 C6 C5 -1.8(3)
O1 C1 C6 C7 -5.4(3)
C2 C1 C6 C7 175.0(2)
C29 N7 C7 C6 58.9(2)
C8 N7 C7 C6 178.75(19)
Ti1 N7 C7 C6 -64.3(2)
C5 C6 C7 N7 -134.5(2)
C1 C6 C7 N7 48.7(3)
C29 N7 C8 C9 -61.5(3)
C7 N7 C8 C9 -179.9(2)
Ti1 N7 C8 C9 62.0(2)
N7 C8 C9 C14 131.5(2)
N7 C8 C9 C10 -53.7(3)
Ti1 O2 C10 C11 -162.82(17)
Ti1 O2 C10 C9 14.9(4)
C14 C9 C10 O2 -174.8(2)
C8 C9 C10 O2 10.3(3)
C14 C9 C10 C11 3.0(3)
C8 C9 C10 C11 -171.8(2)
O2 C10 C11 C12 174.9(2)
C9 C10 C11 C12 -2.9(3)
O2 C10 C11 N5 -6.3(3)
C9 C10 C11 N5 175.9(2)
N4 N5 C11 C12 125.7(2)
N6 N5 C11 C12 -47.6(3)
N4 N5 C11 C10 -53.1(3)
N6 N5 C11 C10 133.6(2)
C10 C11 C12 C13 1.0(4)
N5 C11 C12 C13 -177.8(2)
C11 C12 C13 C14 0.8(4)
C11 C12 C13 C22 179.5(3)
C10 C9 C14 C13 -1.3(4)
C8 C9 C14 C13 173.5(2)
C12 C13 C14 C9 -0.6(4)
C22 C13 C14 C9 -179.4(3)
N2 N1 C15 C20 0.4(3)
N2 N1 C15 C16 -179.1(3)
N1 C15 C16 C17 177.2(3)
C20 C15 C16 C17 -2.2(4)
C15 C16 C17 C18 1.2(5)
C16 C17 C18 C19 0.7(5)
C17 C18 C19 C20 -1.6(4)
N2 N3 C20 C15 -0.7(3)
N2 N3 C20 C19 177.5(3)
N1 C15 C20 N3 0.2(3)
C16 C15 C20 N3 179.8(2)
N1 C15 C20 C19 -178.1(2)
C16 C15 C20 C19 1.4(4)
C18 C19 C20 N3 -177.5(3)
C18 C19 C20 C15 0.5(4)
N5 N4 C23 C28 0.5(3)
N5 N4 C23 C24 177.7(3)
N4 C23 C24 C25 -176.1(3)
C28 C23 C24 C25 0.8(4)
C23 C24 C25 C26 -1.5(4)
C24 C25 C26 C27 0.5(4)
C25 C26 C27 C28 1.1(4)
N5 N6 C28 C23 0.2(2)
N5 N6 C28 C27 -178.5(2)
N4 C23 C28 N6 -0.5(3)
C24 C23 C28 N6 -178.0(2)
N4 C23 C28 C27 178.4(2)
C24 C23 C28 C27 0.9(4)
C26 C27 C28 N6 176.8(2)
C26 C27 C28 C23 -1.8(4)
C7 N7 C29 C30 -155.45(19)
C8 N7 C29 C30 89.5(2)
Ti1 N7 C29 C30 -32.7(2)
C32 N8 C30 C29 79.1(2)
C31 N8 C30 C29 -163.80(19)
Ti1 N8 C30 C29 -43.7(2)
N7 C29 C30 N8 51.9(3)
Ti1 O3 C33 C34 -81.5(3)
Ti1 O3 C33 C35 153.8(3)
Ti1 O4 C36 C38 163.94(17)
Ti1 O4 C36 C37 -71.7(3)
O8 Ti2 O5 C41 -165.2(2)
O7 Ti2 O5 C41 90.8(2)
O6 Ti2 O5 C41 -25.8(4)
N15 Ti2 O5 C41 -1.2(2)
N16 Ti2 O5 C41 -78.9(2)
O8 Ti2 O6 C50 163.1(2)
O7 Ti2 O6 C50 -92.5(2)
O5 Ti2 O6 C50 23.7(4)
N15 Ti2 O6 C50 -0.9(2)
N16 Ti2 O6 C50 76.2(2)
O8 Ti2 O7 C73 -81.1(2)
O5 Ti2 O7 C73 16.0(2)
O6 Ti2 O7 C73 -179.1(2)
N15 Ti2 O7 C73 98.7(2)
N16 Ti2 O7 C73 77.1(4)
O7 Ti2 O8 C76 -23.6(3)
O5 Ti2 O8 C76 -117.5(3)
O6 Ti2 O8 C76 73.4(3)
N15 Ti2 O8 C76 156.9(3)
N16 Ti2 O8 C76 160.7(3)
C55 N9 N10 N11 0.0(3)
C55 N9 N10 C42 -174.8(2)
N9 N10 N11 C60 -0.1(3)
C42 N10 N11 C60 174.8(2)
C63 N12 N13 N14 -0.3(3)
C63 N12 N13 C51 -173.8(2)
N12 N13 N14 C68 0.2(3)
C51 N13 N14 C68 173.9(2)
O8 Ti2 N15 C69 -2.9(3)
O7 Ti2 N15 C69 177.55(14)
O5 Ti2 N15 C69 -90.48(14)
O6 Ti2 N15 C69 82.52(14)
N16 Ti2 N15 C69 -6.86(13)
O8 Ti2 N15 C47 121.3(3)
O7 Ti2 N15 C47 -58.26(15)
O5 Ti2 N15 C47 33.71(14)
O6 Ti2 N15 C47 -153.29(15)
N16 Ti2 N15 C47 117.33(15)
O8 Ti2 N15 C48 -124.1(3)
O7 Ti2 N15 C48 56.43(14)
O5 Ti2 N15 C48 148.40(14)
O6 Ti2 N15 C48 -38.60(14)
N16 Ti2 N15 C48 -127.98(14)
O8 Ti2 N16 C72 43.03(18)
O7 Ti2 N16 C72 -115.8(4)
O5 Ti2 N16 C72 -53.78(17)
O6 Ti2 N16 C72 139.65(17)
N15 Ti2 N16 C72 -138.04(18)
O8 Ti2 N16 C71 -77.19(17)
O7 Ti2 N16 C71 124.0(4)
O5 Ti2 N16 C71 -174.01(17)
O6 Ti2 N16 C71 19.42(17)
N15 Ti2 N16 C71 101.73(17)
O8 Ti2 N16 C70 161.29(15)
O7 Ti2 N16 C70 2.4(5)
O5 Ti2 N16 C70 64.48(15)
O6 Ti2 N16 C70 -102.10(15)
N15 Ti2 N16 C70 -19.79(14)
Ti2 O5 C41 C46 -12.1(4)
Ti2 O5 C41 C42 166.54(18)
O5 C41 C42 C43 -179.0(2)
C46 C41 C42 C43 -0.3(3)
O5 C41 C42 N10 1.4(3)
C46 C41 C42 N10 -179.9(2)
N9 N10 C42 C43 -108.6(3)
N11 N10 C42 C43 76.8(3)
N9 N10 C42 C41 71.0(3)
N11 N10 C42 C41 -103.7(3)
C41 C42 C43 C44 0.6(4)
N10 C42 C43 C44 -179.9(2)
C42 C43 C44 C45 0.1(3)
C42 C43 C44 C61 -178.2(2)
C43 C44 C45 C46 -1.1(3)
C61 C44 C45 C46 177.2(2)
C44 C45 C46 C41 1.4(4)
C44 C45 C46 C47 -172.1(2)
O5 C41 C46 C45 178.0(2)
C42 C41 C46 C45 -0.7(3)
O5 C41 C46 C47 -8.4(3)
C42 C41 C46 C47 172.9(2)
C69 N15 C47 C46 63.3(3)
C48 N15 C47 C46 -178.10(19)
Ti2 N15 C47 C46 -60.1(2)
C45 C46 C47 N15 -138.2(2)
C41 C46 C47 N15 48.2(3)
C69 N15 C48 C49 -54.0(2)
C47 N15 C48 C49 -173.29(19)
Ti2 N15 C48 C49 67.0(2)
N15 C48 C49 C54 130.6(2)
N15 C48 C49 C50 -49.9(3)
Ti2 O6 C50 C49 20.4(4)
Ti2 O6 C50 C51 -157.24(18)
C54 C49 C50 O6 -178.1(2)
C48 C49 C50 O6 2.4(3)
C54 C49 C50 C51 -0.3(3)
C48 C49 C50 C51 -179.8(2)
O6 C50 C51 C52 177.9(2)
C49 C50 C51 C52 0.1(3)
O6 C50 C51 N13 0.5(3)
C49 C50 C51 N13 -177.2(2)
N12 N13 C51 C52 122.6(2)
N14 N13 C51 C52 -50.8(3)
N12 N13 C51 C50 -60.0(3)
N14 N13 C51 C50 126.7(2)
C50 C51 C52 C53 -0.2(4)
N13 C51 C52 C53 177.2(2)
C51 C52 C53 C54 0.4(3)
C51 C52 C53 C62 -176.5(2)
C50 C49 C54 C53 0.6(4)
C48 C49 C54 C53 -179.9(2)
C52 C53 C54 C49 -0.6(3)
C62 C53 C54 C49 176.3(2)
N10 N9 C55 C60 0.1(3)
N10 N9 C55 C56 -179.5(3)
N9 C55 C56 C57 179.5(3)
C60 C55 C56 C57 -0.1(4)
C55 C56 C57 C58 0.3(4)
C56 C57 C58 C59 -0.4(5)
C57 C58 C59 C60 0.2(5)
N10 N11 C60 C55 0.1(3)
N10 N11 C60 C59 179.6(3)
N9 C55 C60 N11 -0.1(3)
C56 C55 C60 N11 179.5(2)
N9 C55 C60 C59 -179.7(2)
C56 C55 C60 C59 0.0(4)
C58 C59 C60 N11 -179.5(3)
C58 C59 C60 C55 0.0(4)
N13 N12 C63 C68 0.2(3)
N13 N12 C63 C64 178.2(3)
N12 C63 C64 C65 -176.7(3)
C68 C63 C64 C65 1.0(4)
C63 C64 C65 C66 -0.5(5)
C64 C65 C66 C67 -0.3(5)
C65 C66 C67 C68 0.6(5)
N13 N14 C68 C63 -0.1(3)
N13 N14 C68 C67 -177.3(3)
N12 C63 C68 N14 -0.1(3)
C64 C63 C68 N14 -178.3(2)
N12 C63 C68 C67 177.4(3)
C64 C63 C68 C67 -0.8(4)
C66 C67 C68 N14 176.9(3)
C66 C67 C68 C63 0.0(4)
C47 N15 C69 C70 -91.6(2)
C48 N15 C69 C70 153.64(19)
Ti2 N15 C69 C70 33.0(2)
C72 N16 C70 C69 164.2(2)
C71 N16 C70 C69 -78.9(2)
Ti2 N16 C70 C69 44.3(2)
N15 C69 C70 N16 -53.9(3)
Ti2 O7 C73 C74 -163.3(2)
Ti2 O7 C73 C75 71.7(3)
Ti2 O8 C76 C78 -99.3(4)
Ti2 O8 C76 C77 136.0(3)
